data_2229394
loop_
_publ_author_name
'Pinheiro, Alessandra C.'
'de Souza, Marcus V. N.'
'Tiekink, Edward R. T.'
'Wardell, Solange M. S. V.'
'Wardell, James L.'

_publ_section_title
;
 <i>tert</i>-Butyl
 <i>N</i>-{(1<i>S</i>)-1-[(2,4-dihydroxybenzylidene)hydrazinecarbonyl]-2-hydroxyethyl}carbamate
 ethanol monosolvate
;
_journal_coeditor_code HB5793
_journal_issue 3
_journal_name_full 'Acta Crystallographica Section E'
_journal_page_first o581
_journal_page_last o582
_journal_paper_doi 10.1107/S1600536811003795
_journal_volume 67
_journal_year 2011
_chemical_formula_iupac 'C15 H21 N3 O6, C2 H6 O'
_chemical_formula_moiety 'C15 H21 N3 O6, C2 H6 O'
_chemical_formula_sum 'C17 H27 N3 O7'
_chemical_formula_weight 385.42
_chemical_name_systematic
;
<i>tert</i>-Butyl
<i>N</i>-{(1<i>S</i>)-1-[(2,4-dihydroxybenzylidene)hydrazinecarbonyl]-
2-hydroxyethyl}carbamate ethanol monosolvate
;
_space_group_IT_number 5
_symmetry_cell_setting monoclinic
_symmetry_space_group_name_Hall 'C 2y'
_symmetry_space_group_name_H-M 'C 1 2 1'
_atom_sites_solution_hydrogens geom
_atom_sites_solution_primary direct
_atom_sites_solution_secondary difmap
_audit_creation_method SHELXL-97
_cell_angle_alpha 90
_cell_angle_beta 122.219(2)
_cell_angle_gamma 90
_cell_formula_units_Z 4
_cell_length_a 17.4054(4)
_cell_length_b 8.7266(2)
_cell_length_c 15.0105(4)
_cell_measurement_reflns_used 4327
_cell_measurement_temperature 120(2)
_cell_measurement_theta_max 27.5
_cell_measurement_theta_min 2.9
_cell_volume 1928.87(9)
_computing_cell_refinement 'DENZO (Otwinowski & Minor, 1997) and COLLECT (Hooft, 1998)'
_computing_data_collection 'COLLECT (Hooft, 1998)'
_computing_data_reduction 'DENZO (Otwinowski & Minor, 1997) and COLLECT (Hooft, 1998)'
_computing_molecular_graphics 'ORTEP-3 (Farrugia, 1997) and DIAMOND (Brandenburg, 2006)'
_computing_publication_material 'publCIF (Westrip, 2010)'
_computing_structure_refinement 'SHELXL97 (Sheldrick, 2008)'
_computing_structure_solution 'SHELXS97 (Sheldrick, 2008)'
_diffrn_ambient_temperature 120(2)
_diffrn_detector_area_resol_mean 9.091
_diffrn_measured_fraction_theta_full 0.995
_diffrn_measured_fraction_theta_max 0.995
_diffrn_measurement_device_type 'Bruker--Nonius Roper CCD camera on \k-goniostat'
_diffrn_measurement_method '\f and \w'
_diffrn_radiation_monochromator graphite
_diffrn_radiation_source 'Bruker-Nonius FR591 rotating anode CCD'
_diffrn_radiation_type MoK\a
_diffrn_radiation_wavelength 0.71073
_diffrn_reflns_av_R_equivalents 0.041
_diffrn_reflns_av_sigmaI/netI 0.018
_diffrn_reflns_limit_h_max 22
_diffrn_reflns_limit_h_min -22
_diffrn_reflns_limit_k_max 11
_diffrn_reflns_limit_k_min -11
_diffrn_reflns_limit_l_max 19
_diffrn_reflns_limit_l_min -19
_diffrn_reflns_number 19885
_diffrn_reflns_theta_full 27.5
_diffrn_reflns_theta_max 27.5
_diffrn_reflns_theta_min 3.2
_diffrn_standards_decay_% 0
_diffrn_standards_number 0
_exptl_absorpt_coefficient_mu 0.103
_exptl_absorpt_correction_T_max 1.000
_exptl_absorpt_correction_T_min 0.897
_exptl_absorpt_correction_type multi-scan
_exptl_absorpt_process_details '(SADABS; Sheldrick, 2007)'
_exptl_crystal_colour colourless
_exptl_crystal_density_diffrn 1.327
_exptl_crystal_density_method 'not measured'
_exptl_crystal_description block
_exptl_crystal_F_000 824
_exptl_crystal_size_max 0.16
_exptl_crystal_size_mid 0.14
_exptl_crystal_size_min 0.06
_refine_diff_density_max 0.61
_refine_diff_density_min -0.33
_refine_ls_extinction_method none
_refine_ls_goodness_of_fit_ref 1.06
_refine_ls_hydrogen_treatment mixed
_refine_ls_matrix_type full
_refine_ls_number_parameters 271
_refine_ls_number_reflns 2369
_refine_ls_number_restraints 7
_refine_ls_restrained_S_all 1.05
_refine_ls_R_factor_all 0.038
_refine_ls_R_factor_gt 0.036
_refine_ls_shift/su_max 0.001
_refine_ls_shift/su_max_lt 0.001
_refine_ls_shift/su_mean 0.000
_refine_ls_structure_factor_coef Fsqd
_refine_ls_weighting_details 'calc w=1/[\s^2^(Fo^2^)+(0.0606P)^2^+1.0679P] where P=(Fo^2^+2Fc^2^)/3'
_refine_ls_weighting_scheme calc
_refine_ls_wR_factor_gt 0.098
_refine_ls_wR_factor_ref 0.099
_reflns_number_gt 2303
_reflns_number_total 2369
_reflns_threshold_expression I>2\s(I)
_cod_data_source_file hb5793.cif
_cod_data_source_block I
_cod_original_cell_volume 1928.87(8)
_cod_original_sg_symbol_H-M 'C 2'
_cod_database_code 2229394
_cod_database_fobs_code 2229394

loop_
_symmetry_equiv_pos_as_xyz
'x, y, z'
'-x, y, -z'
'x+1/2, y+1/2, z'
'-x+1/2, y+1/2, -z'

loop_
_atom_site_type_symbol
_atom_site_label
_atom_site_fract_x
_atom_site_fract_y
_atom_site_fract_z
_atom_site_U_iso_or_equiv
_atom_site_adp_type
_atom_site_calc_flag
_atom_site_refinement_flags
_atom_site_occupancy
_atom_site_disorder_assembly
_atom_site_disorder_group
O O1 -0.01014(11) 0.6314(2) 0.76103(14) 0.0306(4) Uani d D 1 . .
H H1o 0.0421(13) 0.674(4) 0.796(2) 0.046 Uiso d D 1 . .
O O2 -0.30367(9) 0.6766(2) 0.69839(12) 0.0259(3) Uani d D 1 . .
H H2o -0.3330(19) 0.728(3) 0.717(2) 0.039 Uiso d D 1 . .
O O3 0.27544(10) 0.67257(19) 0.95473(12) 0.0251(3) Uani d . 1 . .
O O4 0.39535(10) 0.8716(2) 0.89717(11) 0.0266(3) Uani d D 1 . .
H H4o 0.3474(13) 0.853(4) 0.8402(14) 0.040 Uiso d D 1 . .
O O5 0.39849(11) 0.7949(2) 1.22519(13) 0.0333(4) Uani d . 1 . .
O O6 0.53955(10) 0.7219(2) 1.26444(11) 0.0267(4) Uani d . 1 . .
N N1 0.11580(11) 0.8217(2) 0.89800(13) 0.0219(4) Uani d . 1 . .
N N2 0.20132(11) 0.8878(2) 0.95418(14) 0.0221(4) Uani d D 1 . .
H H2n 0.2041(18) 0.9793(16) 0.976(2) 0.027 Uiso d D 1 . .
N N3 0.44121(11) 0.8160(2) 1.10779(13) 0.0206(4) Uani d D 1 . .
H H3n 0.4884(12) 0.824(3) 1.104(2) 0.025 Uiso d D 1 . .
C C1 -0.04087(13) 0.8468(3) 0.83868(15) 0.0209(4) Uani d . 1 . .
C C2 -0.06834(13) 0.7128(2) 0.77631(15) 0.0204(4) Uani d . 1 . .
C C3 -0.15725(13) 0.6607(3) 0.72779(15) 0.0214(4) Uani d . 1 . .
H H3 -0.1759 0.5722 0.6843 0.026 Uiso calc R 1 . .
C C4 -0.21852(13) 0.7390(3) 0.74340(15) 0.0205(4) Uani d . 1 . .
C C5 -0.19388(13) 0.8728(3) 0.80333(16) 0.0237(4) Uani d . 1 . .
H H5 -0.2368 0.9262 0.8124 0.028 Uiso calc R 1 . .
C C6 -0.10573(14) 0.9263(3) 0.84935(16) 0.0230(4) Uani d . 1 . .
H H6 -0.0888 1.0186 0.8889 0.028 Uiso calc R 1 . .
C C7 0.05209(14) 0.9025(3) 0.89384(16) 0.0218(4) Uani d . 1 . .
H H7 0.0660 0.9998 0.9273 0.026 Uiso calc R 1 . .
C C8 0.27609(13) 0.8076(2) 0.97909(15) 0.0193(4) Uani d . 1 . .
C C9 0.36197(12) 0.9053(2) 1.03518(15) 0.0192(4) Uani d . 1 . .
H H9 0.3536 0.9876 1.0756 0.023 Uiso calc R 1 . .
C C10 0.37737(13) 0.9809(3) 0.95365(16) 0.0232(4) Uani d . 1 . .
H H10A 0.3228 1.0408 0.9035 0.028 Uiso calc R 1 . .
H H10B 0.4292 1.0528 0.9900 0.028 Uiso calc R 1 . .
C C11 0.45577(14) 0.7797(3) 1.20233(17) 0.0227(4) Uani d . 1 . .
C C12 0.57832(15) 0.6887(3) 1.37713(16) 0.0303(5) Uani d . 1 . .
C C13 0.52980(18) 0.5534(4) 1.3883(2) 0.0379(6) Uani d . 1 . .
H H13A 0.4669 0.5818 1.3629 0.057 Uiso calc R 1 . .
H H13B 0.5608 0.5234 1.4626 0.057 Uiso calc R 1 . .
H H13C 0.5302 0.4672 1.3467 0.057 Uiso calc R 1 . .
C C14 0.5758(2) 0.8318(4) 1.4328(2) 0.0445(7) Uani d . 1 . .
H H14A 0.5988 0.9190 1.4126 0.067 Uiso calc R 1 . .
H H14B 0.6139 0.8166 1.5092 0.067 Uiso calc R 1 . .
H H14C 0.5132 0.8521 1.4127 0.067 Uiso calc R 1 . .
C C15 0.67546(16) 0.6455(4) 1.41358(19) 0.0429(7) Uani d . 1 . .
H H15A 0.6751 0.5548 1.3748 0.064 Uiso calc R 1 . .
H H15B 0.7093 0.6227 1.4891 0.064 Uiso calc R 1 . .
H H15C 0.7045 0.7309 1.4003 0.064 Uiso calc R 1 . .
O O7 0.27404(12) 0.3530(2) 0.28565(16) 0.0403(4) Uani d D 1 . .
H H7o 0.292(3) 0.443(2) 0.304(3) 0.060 Uiso d D 1 . .
C C16 0.3454(10) 0.245(2) 0.3050(12) 0.0525(8) Uani d P 0.612(10) A 1
H H16A 0.3995 0.3029 0.3182 0.063 Uiso calc PR 0.612(10) A 1
H H16B 0.3241 0.1816 0.2413 0.063 Uiso calc PR 0.612(10) A 1
C C17 0.3713(5) 0.1452(9) 0.3940(6) 0.0495(14) Uani d P 0.612(10) A 1
H H17A 0.3926 0.2073 0.4574 0.074 Uiso calc PR 0.612(10) A 1
H H17B 0.4200 0.0765 0.4046 0.074 Uiso calc PR 0.612(10) A 1
H H17C 0.3186 0.0845 0.3801 0.074 Uiso calc PR 0.612(10) A 1
C C18 0.3420(13) 0.249(3) 0.3037(18) 0.0525(8) Uani d PR 0.388(10) A 2
H H18A 0.3795 0.2940 0.2789 0.063 Uiso calc PR 0.388(10) A 2
H H18B 0.3133 0.1547 0.2621 0.063 Uiso calc PR 0.388(10) A 2
C C19 0.4010(8) 0.2074(14) 0.4154(9) 0.0495(14) Uani d P 0.388(10) A 2
H H19A 0.4427 0.2922 0.4538 0.074 Uiso calc PR 0.388(10) A 2
H H19B 0.4360 0.1155 0.4219 0.074 Uiso calc PR 0.388(10) A 2
H H19C 0.3637 0.1869 0.4450 0.074 Uiso calc PR 0.388(10) A 2

loop_
_atom_site_aniso_label
_atom_site_aniso_U_11
_atom_site_aniso_U_22
_atom_site_aniso_U_33
_atom_site_aniso_U_12
_atom_site_aniso_U_13
_atom_site_aniso_U_23
O1 0.0239(7) 0.0322(9) 0.0381(9) -0.0014(7) 0.0182(7) -0.0059(7)
O2 0.0155(7) 0.0351(9) 0.0283(8) -0.0018(6) 0.0124(6) -0.0029(7)
O3 0.0231(7) 0.0197(7) 0.0301(7) -0.0008(6) 0.0126(6) -0.0001(6)
O4 0.0205(7) 0.0384(9) 0.0223(7) 0.0012(7) 0.0123(6) 0.0005(7)
O5 0.0274(8) 0.0464(10) 0.0352(8) 0.0105(8) 0.0227(7) 0.0136(8)
O6 0.0211(7) 0.0410(10) 0.0188(7) 0.0088(7) 0.0111(6) 0.0070(7)
N1 0.0152(7) 0.0239(9) 0.0251(8) -0.0026(7) 0.0097(7) -0.0006(7)
N2 0.0169(8) 0.0203(9) 0.0271(8) -0.0025(7) 0.0104(7) -0.0017(7)
N3 0.0154(7) 0.0261(9) 0.0205(8) 0.0034(7) 0.0097(6) 0.0031(7)
C1 0.0180(8) 0.0233(10) 0.0208(8) 0.0006(8) 0.0100(7) 0.0034(8)
C2 0.0187(8) 0.0238(11) 0.0196(8) 0.0019(8) 0.0109(7) 0.0035(8)
C3 0.0193(9) 0.0250(10) 0.0192(8) -0.0005(8) 0.0098(7) -0.0001(8)
C4 0.0147(8) 0.0272(10) 0.0188(8) 0.0007(8) 0.0084(7) 0.0042(8)
C5 0.0188(9) 0.0300(12) 0.0246(9) 0.0041(8) 0.0132(8) 0.0026(8)
C6 0.0218(9) 0.0245(10) 0.0247(9) 0.0009(8) 0.0137(8) -0.0004(8)
C7 0.0199(9) 0.0218(10) 0.0231(9) -0.0018(8) 0.0109(8) 0.0000(8)
C8 0.0184(9) 0.0201(10) 0.0200(8) 0.0001(8) 0.0106(7) 0.0035(7)
C9 0.0158(8) 0.0190(9) 0.0216(8) 0.0009(7) 0.0091(7) 0.0003(7)
C10 0.0175(9) 0.0248(10) 0.0265(10) -0.0001(8) 0.0113(8) 0.0034(8)
C11 0.0200(9) 0.0255(10) 0.0230(9) 0.0020(8) 0.0116(8) 0.0028(8)
C12 0.0291(11) 0.0417(13) 0.0195(9) 0.0073(10) 0.0127(8) 0.0072(9)
C13 0.0358(12) 0.0448(15) 0.0369(13) 0.0103(11) 0.0219(11) 0.0141(11)
C14 0.0570(17) 0.0470(16) 0.0246(11) 0.0099(14) 0.0184(12) 0.0012(11)
C15 0.0255(11) 0.070(2) 0.0263(11) 0.0118(12) 0.0096(9) 0.0146(12)
O7 0.0275(8) 0.0350(10) 0.0458(10) 0.0023(8) 0.0110(8) 0.0098(9)
C16 0.0547(19) 0.0421(17) 0.0537(18) 0.0098(15) 0.0241(16) 0.0009(14)
C17 0.047(3) 0.045(4) 0.054(3) 0.014(2) 0.025(3) 0.012(3)
C18 0.0547(19) 0.0421(17) 0.0537(18) 0.0098(15) 0.0241(16) 0.0009(14)
C19 0.047(3) 0.045(4) 0.054(3) 0.014(2) 0.025(3) 0.012(3)

loop_
_atom_type_symbol
_atom_type_description
_atom_type_scat_dispersion_real
_atom_type_scat_dispersion_imag
_atom_type_scat_source
C C 0.0033 0.0016 'International Tables Vol C Tables 4.2.6.8 and 6.1.1.4'
H H 0.0000 0.0000 'International Tables Vol C Tables 4.2.6.8 and 6.1.1.4'
N N 0.0061 0.0033 'International Tables Vol C Tables 4.2.6.8 and 6.1.1.4'
O O 0.0106 0.0060 'International Tables Vol C Tables 4.2.6.8 and 6.1.1.4'

loop_
_geom_angle_atom_site_label_1
_geom_angle_atom_site_label_2
_geom_angle_atom_site_label_3
_geom_angle_site_symmetry_1
_geom_angle_site_symmetry_3
_geom_angle
_geom_angle_publ_flag
C2 O1 H1o . . 109(3) ?
C4 O2 H2o . . 108(2) ?
C10 O4 H4o . . 109(2) ?
C11 O6 C12 . . 122.20(16) ?
C7 N1 N2 . . 114.81(18) ?
C8 N2 N1 . . 121.30(18) ?
C8 N2 H2n . . 122.1(18) ?
N1 N2 H2n . . 116.4(18) ?
C11 N3 C9 . . 119.41(16) ?
C11 N3 H3n . . 116.2(18) ?
C9 N3 H3n . . 118.0(19) ?
C6 C1 C2 . . 118.39(18) ?
C6 C1 C7 . . 119.2(2) ?
C2 C1 C7 . . 122.35(18) ?
O1 C2 C3 . . 117.67(19) ?
O1 C2 C1 . . 121.84(18) ?
C3 C2 C1 . . 120.49(18) ?
C2 C3 C4 . . 119.5(2) ?
C2 C3 H3 . . 120.3 ?
C4 C3 H3 . . 120.3 ?
O2 C4 C3 . . 116.6(2) ?
O2 C4 C5 . . 121.99(18) ?
C3 C4 C5 . . 121.43(18) ?
C6 C5 C4 . . 118.80(19) ?
C6 C5 H5 . . 120.6 ?
C4 C5 H5 . . 120.6 ?
C5 C6 C1 . . 121.4(2) ?
C5 C6 H6 . . 119.3 ?
C1 C6 H6 . . 119.3 ?
N1 C7 C1 . . 120.9(2) ?
N1 C7 H7 . . 119.6 ?
C1 C7 H7 . . 119.6 ?
O3 C8 N2 . . 124.15(19) ?
O3 C8 C9 . . 123.30(18) ?
N2 C8 C9 . . 112.44(18) ?
N3 C9 C8 . . 112.03(17) ?
N3 C9 C10 . . 109.30(16) ?
C8 C9 C10 . . 109.66(16) ?
N3 C9 H9 . . 108.6 ?
C8 C9 H9 . . 108.6 ?
C10 C9 H9 . . 108.6 ?
O4 C10 C9 . . 112.07(18) ?
O4 C10 H10A . . 109.2 ?
C9 C10 H10A . . 109.2 ?
O4 C10 H10B . . 109.2 ?
C9 C10 H10B . . 109.2 ?
H10A C10 H10B . . 107.9 ?
O5 C11 O6 . . 126.34(19) ?
O5 C11 N3 . . 123.4(2) ?
O6 C11 N3 . . 110.28(17) ?
O6 C12 C13 . . 109.8(2) ?
O6 C12 C14 . . 109.9(2) ?
C13 C12 C14 . . 113.6(2) ?
O6 C12 C15 . . 101.66(17) ?
C13 C12 C15 . . 110.2(2) ?
C14 C12 C15 . . 111.0(2) ?
C12 C13 H13A . . 109.5 ?
C12 C13 H13B . . 109.5 ?
H13A C13 H13B . . 109.5 ?
C12 C13 H13C . . 109.5 ?
H13A C13 H13C . . 109.5 ?
H13B C13 H13C . . 109.5 ?
C12 C14 H14A . . 109.5 ?
C12 C14 H14B . . 109.5 ?
H14A C14 H14B . . 109.5 ?
C12 C14 H14C . . 109.5 ?
H14A C14 H14C . . 109.5 ?
H14B C14 H14C . . 109.5 ?
C12 C15 H15A . . 109.5 ?
C12 C15 H15B . . 109.5 ?
H15A C15 H15B . . 109.5 ?
C12 C15 H15C . . 109.5 ?
H15A C15 H15C . . 109.5 ?
H15B C15 H15C . . 109.5 ?
C18 O7 C16 . . 0(3) ?
C18 O7 H7o . . 114(3) ?
C16 O7 H7o . . 114(3) ?
O7 C16 C17 . . 112.6(7) ?
O7 C16 H16A . . 109.1 ?
C17 C16 H16A . . 109.1 ?
O7 C16 H16B . . 109.1 ?
C17 C16 H16B . . 109.1 ?
H16A C16 H16B . . 107.8 ?
O7 C18 C19 . . 112.6(15) ?
O7 C18 H18A . . 109.1 ?
C19 C18 H18A . . 109.1 ?
O7 C18 H18B . . 109.1 ?
C19 C18 H18B . . 109.1 ?
H18A C18 H18B . . 107.8 ?
C18 C19 H19A . . 109.5 ?
C18 C19 H19B . . 109.5 ?
H19A C19 H19B . . 109.5 ?
C18 C19 H19C . . 109.5 ?
H19A C19 H19C . . 109.5 ?
H19B C19 H19C . . 109.5 ?

loop_
_geom_bond_atom_site_label_1
_geom_bond_atom_site_label_2
_geom_bond_site_symmetry_2
_geom_bond_distance
_geom_bond_publ_flag
O1 C2 . 1.353(3) ?
O1 H1o . 0.86(3) ?
O2 C4 . 1.372(2) ?
O2 H2o . 0.83(3) ?
O3 C8 . 1.232(3) ?
O4 C10 . 1.417(3) ?
O4 H4o . 0.833(10) ?
O5 C11 . 1.222(3) ?
O6 C11 . 1.342(2) ?
O6 C12 . 1.478(2) ?
N1 C7 . 1.287(3) ?
N1 N2 . 1.386(2) ?
N2 C8 . 1.343(3) ?
N2 H2n . 0.855(10) ?
N3 C11 . 1.340(3) ?
N3 C9 . 1.447(2) ?
N3 H3n . 0.86(3) ?
C1 C6 . 1.405(3) ?
C1 C2 . 1.412(3) ?
C1 C7 . 1.453(3) ?
C2 C3 . 1.389(3) ?
C3 C4 . 1.388(3) ?
C3 H3 . 0.9500 ?
C4 C5 . 1.394(3) ?
C5 C6 . 1.385(3) ?
C5 H5 . 0.9500 ?
C6 H6 . 0.9500 ?
C7 H7 . 0.9500 ?
C8 C9 . 1.525(3) ?
C9 C10 . 1.535(3) ?
C9 H9 . 1.0000 ?
C10 H10A . 0.9900 ?
C10 H10B . 0.9900 ?
C12 C13 . 1.512(4) ?
C12 C14 . 1.516(4) ?
C12 C15 . 1.521(3) ?
C13 H13A . 0.9800 ?
C13 H13B . 0.9800 ?
C13 H13C . 0.9800 ?
C14 H14A . 0.9800 ?
C14 H14B . 0.9800 ?
C14 H14C . 0.9800 ?
C15 H15A . 0.9800 ?
C15 H15B . 0.9800 ?
C15 H15C . 0.9800 ?
O7 C18 . 1.400(9) ?
O7 C16 . 1.460(8) ?
O7 H7O . 0.842(10) ?
C16 C17 . 1.450(12) ?
C16 H16A . 0.9900 ?
C16 H16B . 0.9900 ?
C17 H17A . 0.9800 ?
C17 H17B . 0.9800 ?
C17 H17C . 0.9800 ?
C18 C19 . 1.47(2) ?
C18 H18A . 0.9900 ?
C18 H18B . 0.9900 ?
C19 H19A . 0.9800 ?
C19 H19B . 0.9800 ?
C19 H19C . 0.9800 ?

loop_
_geom_hbond_atom_site_label_D
_geom_hbond_atom_site_label_H
_geom_hbond_atom_site_label_A
_geom_hbond_site_symmetry_A
_geom_hbond_distance_DH
_geom_hbond_distance_HA
_geom_hbond_distance_DA
_geom_hbond_angle_DHA
O1 H1o N1 1_555 0.86(3) 1.89(3) 2.643(3) 147(3)
N2 H2n O3 4_557 0.86(3) 1.913(17) 2.760(2) 171(2)
O2 H2o O5 2_557 0.83(3) 1.86(3) 2.669(3) 165(3)
N3 H3n O4 2_657 0.86(3) 2.08(3) 2.926(3) 173(2)
O4 H4o O7 4_556 0.833(10) 1.94(2) 2.761(3) 167(3)
O7 H7o O2 2_556 0.842(10) 2.051(18) 2.858(2) 162(4)

loop_
_geom_torsion_atom_site_label_1
_geom_torsion_atom_site_label_2
_geom_torsion_atom_site_label_3
_geom_torsion_atom_site_label_4
_geom_torsion_site_symmetry_1
_geom_torsion_site_symmetry_2
_geom_torsion_site_symmetry_3
_geom_torsion_site_symmetry_4
_geom_torsion
_geom_torsion_publ_flag
C7 N1 N2 C8 . . . . 169.49(18) ?
C6 C1 C2 O1 . . . . 179.01(19) ?
C7 C1 C2 O1 . . . . -2.6(3) ?
C6 C1 C2 C3 . . . . -0.6(3) ?
C7 C1 C2 C3 . . . . 177.78(19) ?
O1 C2 C3 C4 . . . . 178.56(18) ?
C1 C2 C3 C4 . . . . -1.8(3) ?
C2 C3 C4 O2 . . . . -176.30(18) ?
C2 C3 C4 C5 . . . . 2.7(3) ?
O2 C4 C5 C6 . . . . 177.85(19) ?
C3 C4 C5 C6 . . . . -1.1(3) ?
C4 C5 C6 C1 . . . . -1.5(3) ?
C2 C1 C6 C5 . . . . 2.3(3) ?
C7 C1 C6 C5 . . . . -176.19(19) ?
N2 N1 C7 C1 . . . . -179.27(17) ?
C6 C1 C7 N1 . . . . 170.21(19) ?
C2 C1 C7 N1 . . . . -8.2(3) ?
N1 N2 C8 O3 . . . . 0.3(3) ?
N1 N2 C8 C9 . . . . 176.62(17) ?
C11 N3 C9 C8 . . . . -78.9(2) ?
C11 N3 C9 C10 . . . . 159.32(19) ?
O3 C8 C9 N3 . . . . -33.9(3) ?
N2 C8 C9 N3 . . . . 149.72(17) ?
O3 C8 C9 C10 . . . . 87.7(2) ?
N2 C8 C9 C10 . . . . -88.7(2) ?
N3 C9 C10 O4 . . . . 58.1(2) ?
C8 C9 C10 O4 . . . . -65.0(2) ?
C12 O6 C11 O5 . . . . -9.2(4) ?
C12 O6 C11 N3 . . . . 172.7(2) ?
C9 N3 C11 O5 . . . . 12.9(4) ?
C9 N3 C11 O6 . . . . -168.91(18) ?
C11 O6 C12 C13 . . . . 69.9(3) ?
C11 O6 C12 C14 . . . . -55.8(3) ?
C11 O6 C12 C15 . . . . -173.4(2) ?
C18 O7 C16 C17 . . . . -10E1(8) ?
C16 O7 C18 C19 . . . . 5E1(8) ?
